data_9015976
loop_
_publ_author_name
'Megaw, H.'

_publ_section_title
;
 The crystal structure of Hydrargillite Al (O H)3
 _cod_database_code 1011081
;
_journal_name_full 'Zeitschrift fur Kristallographie'
_journal_page_first 185
_journal_page_last 204
_journal_volume 87
_journal_year 1934
_chemical_formula_sum 'Al O3'
_chemical_name_mineral Gibbsite
_space_group_IT_number 14
_symmetry_space_group_name_Hall '-P 2yn'
_symmetry_space_group_name_H-M 'P 1 21/n 1'
_cell_angle_alpha 90
_cell_angle_beta 85.43
_cell_angle_gamma 90
_cell_length_a 8.641
_cell_length_b 5.070
_cell_length_c 9.720
_cell_formula_units_Z 8
_cell_volume 424.478
_database_code_amcsd 0017978
_exptl_crystal_density_diffrn 2.347
_cod_duplicate_entry 1011081
_cod_database_code 9015976

loop_
_space_group_symop_operation_xyz
x,y,z
1/2+x,1/2-y,1/2+z
1/2-x,1/2+y,1/2-z
-x,-y,-z

loop_
_atom_site_label
_atom_site_fract_x
_atom_site_fract_y
_atom_site_fract_z
Al1 0.17700 0.52000 -0.00500
Al2 0.33300 0.02000 -0.00500
O1 0.18200 0.20200 -0.11000
O2 0.68200 0.67200 -0.11000
O3 0.51500 0.13200 -0.11000
O4 -0.01500 0.63200 -0.11000
O5 0.29800 0.70200 -0.10000
O6 0.83800 0.17200 -0.10000

loop_
_cod_related_entry_id
_cod_related_entry_database
_cod_related_entry_code
1 AMCSD 0017978
